data_6000617
loop_
_publ_author_name
'Grins, J.'
'Tyutyunnik, A.'

_publ_section_title
;
 Structure and magnetic susceptibility of Mn11Ta4O21 and refinement of the
 Mn4Ta2O9 structure
;
_journal_name_full 'Journal of Solid State Chemistry'
_journal_page_first 276
_journal_page_last 282
_journal_paper_doi 10.1006/jssc.1997.7733
_journal_volume 137
_journal_year 1998
_chemical_formula_sum 'Mn11 O21 Ta4'
_space_group_name_H-M_alt 'P -3 c 1'
_cell_angle_alpha 90.000
_cell_angle_beta 90.000
_cell_angle_gamma 120.000
_cell_length_a 5.3776
_cell_length_b 5.3776
_cell_length_c 34.0400
_cell_volume 852.51
_cod_database_code 6000617

loop_
_atom_site_label
_atom_site_fract_x
_atom_site_fract_y
_atom_site_fract_z
? ? ? ?
